data_7221367
loop_
_publ_author_name
'Rozsa, S.'
'Schuster, H.U.'

_publ_section_title
;
 K2 Pd P2 and K2 Pt As2, two further compounds with a M P2
 (As2)-chain-structure
;
_journal_name_full
;
Zeitschrift fuer Naturforschung, Teil B. Anorganische Chemie, Organische 
Chemie (33,1978-41,1986)
;
_journal_page_first 1666
_journal_page_last 1667
_journal_volume 36
_journal_year 1981
_chemical_formula_sum 'K2 P2 Pd'
_chemical_name_systematic 'K2 Pd P2'
_space_group_IT_number 63
_symmetry_space_group_name_Hall '-C 2c 2'
_symmetry_space_group_name_H-M 'C m c m'
_cell_angle_alpha 90
_cell_angle_beta 90
_cell_angle_gamma 90
_cell_formula_units_Z 4
_cell_length_a 6.355
_cell_length_b 13.898
_cell_length_c 5.9
_cell_volume 521.099
_citation_journal_id_ASTM ZNBAD2
_cod_data_source_file Rozsa_ZNBAD2_1981_1551.cif
_cod_data_source_block K2P2Pd1
_cod_original_cell_volume 521.0986
_cod_original_formula_sum 'K2 P2 Pd1'
_cod_database_code 7221367

loop_
_symmetry_equiv_pos_as_xyz
x,y,z
-x,-y,z+1/2
x,-y,-z
-x,y,-z+1/2
-x,-y,-z
x,y,-z-1/2
-x,y,z
x,-y,z-1/2
x+1/2,y+1/2,z
-x+1/2,-y+1/2,z+1/2
x+1/2,-y+1/2,-z
-x+1/2,y+1/2,-z+1/2
-x+1/2,-y+1/2,-z
x+1/2,y+1/2,-z-1/2
-x+1/2,y+1/2,z
x+1/2,-y+1/2,z-1/2

loop_
_atom_site_label
_atom_site_type_symbol
_atom_site_fract_x
_atom_site_fract_y
_atom_site_fract_z
_atom_site_occupancy
_atom_site_U_iso_or_equiv
P1 P-3 0.1704 0.1118 0.25 1 0.0
K1 K+1 0 0.4194 0.25 1 0.0
Pd1 Pd+4 0 0 0 1 0.0
K2 K+1 0 0.7118 0.25 1 0.0
